data_4062329
loop_
_publ_author_name
'Foreman, Mark R. St.-J.'
'Hill, Anthony F.'
'Owen, Gareth R.'
'White, Andrew J. P.'
'Williams, David J.'

_publ_section_title
;
 Polyazolyl Chelate Chemistry. 12. An Unusual Mode of Coordination for
 the Hydrotris(methimazolyl)borato Ligand
;
_journal_issue 22
_journal_name_full Organometallics
_journal_page_first 4446
_journal_page_last 4450
_journal_paper_doi 10.1021/om030550g
_journal_volume 22
_journal_year 2003
_chemical_formula_sum 'C32 H34 B Cl2 N6 O P Ru S3'
_chemical_formula_weight 828.58
_space_group_IT_number 14
_symmetry_cell_setting monoclinic
_symmetry_space_group_name_Hall '-P 2yn'
_symmetry_space_group_name_H-M 'P 1 21/n 1'
_cell_angle_alpha 90.00
_cell_angle_beta 94.602(10)
_cell_angle_gamma 90.00
_cell_formula_units_Z 4
_cell_length_a 9.3401(9)
_cell_length_b 26.357(2)
_cell_length_c 15.039(2)
_cell_measurement_temperature 293(2)
_cell_volume 3690.5(7)
_diffrn_ambient_temperature 293(2)
_exptl_crystal_density_diffrn 1.491
_refine_ls_R_factor_obs 0.0421
_refine_ls_wR_factor_obs 0.0915
_cod_depositor_comments
;
The following automatic conversions were performed:
'_symmetry_cell_setting' value 'Monoclinic' changed to 'monoclinic'
according to '/home/saulius/struct/CIF-dictionaries/cif_core.dic'
dictionary named 'cif_core.dic' version 2.4.1 from 2010-06-29.

Automatic conversion script
Id: cif_fix_enum 1527 2010-12-29 10:47:43Z saulius 
;
_cod_original_sg_symbol_H-M 'P 21/n'
_cod_database_code 4062329

loop_
_symmetry_equiv_pos_as_xyz
'x, y, z'
'-x+1/2, y+1/2, -z+1/2'
'-x, -y, -z'
'x-1/2, -y-1/2, z-1/2'

loop_
_atom_site_aniso_label
_atom_site_aniso_U_11
_atom_site_aniso_U_22
_atom_site_aniso_U_33
_atom_site_aniso_U_23
_atom_site_aniso_U_13
_atom_site_aniso_U_12
Ru 0.0319(2) 0.0431(2) 0.03005(15) 0.00409(14) -0.00397(10) 0.00021(15)
S1 0.0668(7) 0.0382(5) 0.0366(5) -0.0025(4) -0.0127(5) 0.0094(5)
S2 0.0397(6) 0.0859(9) 0.0546(7) 0.0180(6) 0.0108(5) -0.0022(6)
S3 0.0760(10) 0.0951(12) 0.0787(10) -0.0382(9) -0.0066(8) -0.0171(9)
P 0.0353(5) 0.0353(5) 0.0291(4) 0.0016(4) -0.0047(4) 0.0029(4)
C 0.047(2) 0.058(3) 0.043(2) 0.006(2) -0.006(2) -0.009(2)
O 0.084(3) 0.103(3) 0.059(2) -0.008(2) -0.020(2) -0.041(3)
B 0.039(2) 0.035(2) 0.035(2) 0.003(2) -0.002(2) -0.002(2)
C1 0.048(2) 0.036(2) 0.032(2) 0.0032(15) -0.005(2) -0.006(2)
N2 0.046(2) 0.037(2) 0.036(2) 0.0012(14) -0.0063(14) 0.0001(15)
C3 0.077(3) 0.049(3) 0.040(2) 0.005(2) -0.019(2) 0.014(2)
C4 0.079(4) 0.066(3) 0.041(2) 0.002(2) -0.023(2) 0.011(3)
N5 0.074(3) 0.045(2) 0.039(2) -0.004(2) -0.019(2) 0.003(2)
C6 0.140(6) 0.058(3) 0.061(3) -0.022(3) -0.043(4) 0.021(4)
C7 0.051(3) 0.058(3) 0.034(2) 0.009(2) -0.003(2) -0.023(2)
N8 0.058(2) 0.035(2) 0.047(2) 0.0060(15) 0.003(2) -0.008(2)
C9 0.097(5) 0.044(3) 0.081(4) 0.024(3) 0.007(3) -0.002(3)
C10 0.120(6) 0.061(4) 0.086(4) 0.037(3) -0.003(4) -0.028(4)
N11 0.071(3) 0.090(4) 0.053(2) 0.023(2) 0.002(2) -0.042(3)
C12 0.081(5) 0.172(8) 0.098(5) 0.052(5) 0.012(4) -0.066(5)
C13 0.062(3) 0.050(3) 0.047(2) -0.007(2) -0.002(2) 0.005(2)
N14 0.042(2) 0.037(2) 0.046(2) -0.0015(14) -0.0025(15) 0.0009(15)
C15 0.041(2) 0.052(3) 0.065(3) 0.001(2) 0.000(2) -0.001(2)
C16 0.049(3) 0.066(3) 0.067(3) 0.007(3) 0.005(2) 0.006(2)
N17 0.065(3) 0.064(3) 0.056(2) -0.004(2) 0.009(2) 0.015(2)
C18 0.093(5) 0.117(6) 0.082(4) -0.034(4) 0.018(4) 0.030(4)
C19 0.049(2) 0.042(2) 0.039(2) -0.001(2) 0.000(2) 0.003(2)
C20 0.052(3) 0.039(2) 0.056(3) -0.004(2) 0.009(2) -0.001(2)
C21 0.038(2) 0.057(3) 0.086(4) 0.017(3) 0.005(2) -0.004(2)
C22 0.037(2) 0.107(5) 0.085(4) 0.043(4) -0.014(3) -0.008(3)
C23 0.041(2) 0.095(4) 0.049(3) 0.029(3) -0.005(2) -0.010(2)
C24 0.040(2) 0.033(2) 0.041(2) 0.003(2) -0.002(2) 0.001(2)
C25 0.083(4) 0.043(2) 0.047(2) -0.004(2) 0.014(2) 0.000(2)
C26 0.125(6) 0.043(3) 0.060(3) -0.005(2) 0.025(3) -0.003(3)
C27 0.132(6) 0.042(3) 0.043(3) -0.005(2) -0.016(3) 0.022(3)
C28 0.073(4) 0.071(3) 0.065(3) -0.016(3) -0.026(3) 0.030(3)
C29 0.046(2) 0.059(3) 0.067(3) -0.011(2) -0.015(2) 0.014(2)
C30 0.055(2) 0.038(2) 0.030(2) 0.001(2) -0.009(2) 0.002(2)
C31 0.071(3) 0.041(2) 0.045(2) 0.000(2) -0.021(2) 0.004(2)
C32 0.099(4) 0.054(3) 0.056(3) 0.004(2) -0.036(3) 0.007(3)
C33 0.074(3) 0.067(3) 0.041(2) -0.005(2) -0.018(2) -0.008(3)
C34 0.063(3) 0.060(3) 0.046(2) -0.013(2) -0.005(2) 0.002(2)
C35 0.050(2) 0.050(2) 0.045(2) -0.006(2) -0.009(2) 0.011(2)
C36 0.038(2) 0.039(2) 0.032(2) 0.004(2) -0.006(2) 0.000(2)
C40 0.151(15) 0.121(13) 0.119(13) 0.021(11) 0.034(12) 0.033(12)
Cl1 0.192(9) 0.169(8) 0.120(7) 0.018(6) 0.015(6) 0.021(7)
Cl2 0.167(8) 0.328(14) 0.187(8) 0.002(9) 0.069(7) -0.086(9)
C40' 0.219(21) 0.174(19) 0.216(20) -0.031(16) 0.075(17) -0.011(16)
Cl1' 0.313(17) 0.209(10) 0.130(8) -0.018(7) 0.006(9) 0.044(12)
Cl2' 0.173(7) 0.141(5) 0.198(8) 0.021(6) 0.022(7) 0.044(5)

loop_
_atom_site_label
_atom_site_type_symbol
_atom_site_fract_x
_atom_site_fract_y
_atom_site_fract_z
_atom_site_U_iso_or_equiv
_atom_site_thermal_displace_type
_atom_site_occupancy
_atom_site_calc_flag
_atom_site_refinement_flags
_atom_site_disorder_group
Ru Ru 0.21621(3) 0.131281(13) 0.22311(2) 0.03536(11) Uani 1 d . .
H1 H 0.3451(50) 0.0958(18) 0.2387(30) 0.049(13) Uiso 1 d . .
S1 S 0.09942(14) 0.07654(4) 0.10819(7) 0.0481(3) Uani 1 d . .
S2 S 0.34352(13) 0.17525(6) 0.11191(9) 0.0597(3) Uani 1 d . .
S3 S 0.0426(2) 0.29118(7) 0.29338(12) 0.0839(5) Uani 1 d . .
P P 0.12463(11) 0.07913(4) 0.32682(6) 0.0337(2) Uani 1 d . .
C C 0.3148(5) 0.1722(2) 0.3064(3) 0.0496(11) Uani 1 d . .
O O 0.3811(5) 0.1980(2) 0.3551(3) 0.0834(13) Uani 1 d . .
B B 0.0071(5) 0.1993(2) 0.1443(3) 0.0365(9) Uani 1 d . .
H2 H 0.0640(39) 0.1760(14) 0.2051(24) 0.024(9) Uiso 1 d . .
C1 C -0.0093(5) 0.11729(15) 0.0462(3) 0.0393(9) Uani 1 d . .
N2 N -0.0484(4) 0.16513(13) 0.0653(2) 0.0403(8) Uani 1 d . .
C3 C -0.1333(6) 0.1831(2) -0.0086(3) 0.0566(12) Uani 1 d . .
H3A H -0.1724(6) 0.2155(2) -0.0142(3) 0.068 Uiso 1 calc R .
C4 C -0.1495(6) 0.1468(2) -0.0693(3) 0.0634(14) Uani 1 d . .
H4A H -0.2026(6) 0.1488(2) -0.1242(3) 0.076 Uiso 1 calc R .
N5 N -0.0723(5) 0.10531(15) -0.0354(2) 0.0539(10) Uani 1 d . .
C6 C -0.0627(9) 0.0559(2) -0.0776(4) 0.089(2) Uani 1 d . .
H6A H 0.0364(9) 0.0473(2) -0.0817(4) 0.134 Uiso 1 d R .
H6B H -0.1110(9) 0.0571(2) -0.1364(4) 0.134 Uiso 1 d R .
H6C H -0.1072(9) 0.0308(2) -0.0427(4) 0.134 Uiso 1 d R .
C7 C 0.2437(5) 0.2281(2) 0.0862(3) 0.0482(11) Uani 1 d . .
N8 N 0.1093(4) 0.23781(13) 0.1064(2) 0.0463(8) Uani 1 d . .
C9 C 0.0681(8) 0.2835(2) 0.0662(4) 0.074(2) Uani 1 d . .
H9A H -0.0214(8) 0.2987(2) 0.0684(4) 0.089 Uiso 1 calc R .
C10 C 0.1743(9) 0.3017(2) 0.0248(5) 0.090(2) Uani 1 d . .
H10A H 0.1748(9) 0.3322(2) -0.0065(5) 0.108 Uiso 1 calc R .
N11 N 0.2861(5) 0.2673(2) 0.0364(3) 0.0715(14) Uani 1 d . .
C12 C 0.4271(8) 0.2720(4) 0.0025(5) 0.117(3) Uani 1 d . .
H12A H 0.4963(8) 0.2813(4) 0.0503(5) 0.176 Uiso 1 d R .
H12B H 0.4240(8) 0.2976(4) -0.0430(5) 0.176 Uiso 1 d R .
H12C H 0.4540(8) 0.2401(4) -0.0222(5) 0.176 Uiso 1 d R .
C13 C -0.1075(6) 0.2629(2) 0.2486(3) 0.0530(11) Uani 1 d . .
N14 N -0.1193(4) 0.22666(13) 0.1833(2) 0.0419(8) Uani 1 d . .
C15 C -0.2635(5) 0.2127(2) 0.1700(3) 0.0529(11) Uani 1 d . .
H15A H -0.3007(5) 0.1879(2) 0.1308(3) 0.063 Uiso 1 calc R .
C16 C -0.3389(6) 0.2411(2) 0.2231(4) 0.0607(13) Uani 1 d . .
H16A H -0.4379(6) 0.2403(2) 0.2262(4) 0.073 Uiso 1 calc R .
N17 N -0.2437(5) 0.2716(2) 0.2721(3) 0.0615(11) Uani 1 d . .
C18 C -0.2834(8) 0.3096(3) 0.3365(5) 0.097(2) Uani 1 d . .
H18A H -0.1984(8) 0.3260(3) 0.3625(5) 0.145 Uiso 1 d R .
H18B H -0.3322(8) 0.2933(3) 0.3826(5) 0.145 Uiso 1 d R .
H18C H -0.3458(8) 0.3343(3) 0.3068(5) 0.145 Uiso 1 d R .
C19 C -0.1199(3) 0.07394(11) 0.42704(14) 0.0435(9) Uani 1 d G .
H19A H -0.0557(3) 0.06705(11) 0.47605(14) 0.052 Uiso 1 calc R .
C20 C -0.2666(3) 0.07530(12) 0.4367(2) 0.0487(10) Uani 1 d G .
H20A H -0.3006(4) 0.0693(2) 0.4922(2) 0.058 Uiso 1 calc R .
C21 C -0.3625(2) 0.08560(14) 0.3635(2) 0.0605(13) Uani 1 d G .
H21A H -0.4607(2) 0.0865(2) 0.3700(3) 0.073 Uiso 1 calc R .
C22 C -0.3118(3) 0.0946(2) 0.2805(2) 0.077(2) Uani 1 d G .
H22A H -0.3760(3) 0.1014(2) 0.2315(2) 0.093 Uiso 1 calc R .
C23 C -0.1651(3) 0.09319(14) 0.27082(14) 0.0620(15) Uani 1 d G .
H23A H -0.1311(4) 0.0992(2) 0.2153(2) 0.074 Uiso 1 calc R .
C24 C -0.0691(2) 0.08289(12) 0.3441(2) 0.0382(8) Uani 1 d G .
C25 C 0.0469(3) -0.02502(11) 0.3321(2) 0.0573(12) Uani 1 d G .
H25A H -0.0411(3) -0.01362(11) 0.3491(2) 0.069 Uiso 1 calc R .
C26 C 0.0746(4) -0.07675(10) 0.3282(2) 0.075(2) Uani 1 d G .
H26A H 0.0052(5) -0.09997(13) 0.3426(3) 0.090 Uiso 1 calc R .
C27 C 0.2061(4) -0.09379(8) 0.3027(2) 0.074(2) Uani 1 d G .
H27A H 0.2246(6) -0.12840(9) 0.3001(3) 0.088 Uiso 1 calc R .
C28 C 0.3098(3) -0.05909(13) 0.2811(2) 0.071(2) Uani 1 d G .
H28A H 0.3978(4) -0.0705(2) 0.2640(3) 0.086 Uiso 1 calc R .
C29 C 0.2822(3) -0.00735(11) 0.2850(2) 0.0582(12) Uani 1 d G .
H29A H 0.3516(3) 0.01586(15) 0.2705(3) 0.070 Uiso 1 calc R .
C30 C 0.1507(3) 0.00968(8) 0.3105(2) 0.0412(9) Uani 1 d G .
C31 C 0.2845(4) 0.05133(8) 0.4893(2) 0.0535(12) Uani 1 d G .
H31A H 0.2983(4) 0.01990(8) 0.4632(2) 0.064 Uiso 1 calc R .
C32 C 0.3423(4) 0.06092(10) 0.5758(2) 0.072(2) Uani 1 d G .
H32A H 0.3947(6) 0.03589(13) 0.6075(3) 0.086 Uiso 1 calc R .
C33 C 0.3218(4) 0.10791(12) 0.61473(15) 0.0621(13) Uani 1 d G .
H33A H 0.3604(6) 0.1143(2) 0.6726(2) 0.074 Uiso 1 calc R .
C34 C 0.2436(4) 0.14531(9) 0.5673(2) 0.0571(12) Uani 1 d G .
H34A H 0.2298(5) 0.17675(12) 0.5933(3) 0.069 Uiso 1 calc R .
C35 C 0.1858(3) 0.13573(9) 0.4808(2) 0.0487(10) Uani 1 d G .
H35A H 0.1334(5) 0.16076(12) 0.4491(2) 0.058 Uiso 1 calc R .
C36 C 0.2063(3) 0.08874(10) 0.44186(14) 0.0366(8) Uani 1 d G .
C40 C 0.5759(30) -0.0897(9) 0.0512(15) 0.129(7) Uani 0.50 d PU 1
H40A H 0.6256(30) -0.0874(9) -0.0029(15) 0.155 Uiso 0.50 calc PR 1
H40B H 0.5789(30) -0.1247(9) 0.0713(15) 0.155 Uiso 0.50 calc PR 1
Cl1 Cl 0.6754(14) -0.0432(6) 0.1489(8) 0.160(4) Uani 0.50 d P 1
Cl2 Cl 0.4361(12) -0.0743(5) 0.0346(7) 0.224(6) Uani 0.50 d P 1
C40' C 0.5984(39) -0.0550(13) 0.0229(24) 0.200(13) Uani 0.50 d PU 2
H40C H 0.6692(39) -0.0802(13) 0.0096(24) 0.240 Uiso 0.50 calc PR 2
H40D H 0.6258(39) -0.0234(13) -0.0041(24) 0.240 Uiso 0.50 calc PR 2
Cl1' Cl 0.6089(19) -0.0474(8) 0.1222(9) 0.218(7) Uani 0.50 d PU 2
Cl2' Cl 0.4225(10) -0.0749(3) -0.0333(6) 0.170(3) Uani 0.50 d P 2

loop_
_geom_bond_atom_site_label_1
_geom_bond_atom_site_label_2
_geom_bond_distance
_geom_bond_site_symmetry_2
_geom_bond_publ_flag
Ru C 1.843(5) . ?
Ru P 2.2952(11) . ?
Ru S2 2.4234(12) . ?
Ru S1 2.4405(11) . ?
S1 C1 1.703(4) . ?
S2 C7 1.704(5) . ?
S3 C13 1.681(5) . ?
P C36 1.851(2) . ?
P C24 1.851(2) . ?
P C30 1.865(2) . ?
C O 1.144(6) . ?
B N8 1.533(6) . ?
B N14 1.539(6) . ?
B N2 1.547(5) . ?
C1 N2 1.350(5) . ?
C1 N5 1.356(5) . ?
N2 C3 1.395(5) . ?
C3 C4 1.323(7) . ?
C4 N5 1.385(6) . ?
N5 C6 1.454(6) . ?
C7 N8 1.340(6) . ?
C7 N11 1.353(6) . ?
N8 C9 1.388(6) . ?
C9 C10 1.305(9) . ?
C10 N11 1.384(9) . ?
N11 C12 1.455(8) . ?
C13 N17 1.367(7) . ?
C13 N14 1.367(6) . ?
N14 C15 1.395(6) . ?
C15 C16 1.336(7) . ?
C16 N17 1.370(7) . ?
N17 C18 1.461(7) . ?
C19 C20 1.39 . ?
C19 C24 1.39 . ?
C20 C21 1.39 . ?
C21 C22 1.39 . ?
C22 C23 1.39 . ?
C23 C24 1.39 . ?
C25 C26 1.39 . ?
C25 C30 1.39 . ?
C26 C27 1.39 . ?
C27 C28 1.39 . ?
C28 C29 1.39 . ?
C29 C30 1.39 . ?
C31 C32 1.39 . ?
C31 C36 1.39 . ?
C32 C33 1.39 . ?
C33 C34 1.39 . ?
C34 C35 1.39 . ?
C35 C36 1.39 . ?
C40 Cl2 1.37(2) . ?
C40 Cl1 2.07(3) . ?
C40' Cl1' 1.50(4) . ?
C40' Cl2' 1.86(4) . ?
